data_4038274
loop_
_publ_author_name
'Locke, Gemma M.'
'Flanagan, Keith J.'
'Senge, Mathias O.'

_publ_section_title
;
 Towards triptycene functionalization and triptycene-linked porphyrin
 arrays.
;
_journal_name_full 'Beilstein journal of organic chemistry'
_journal_page_first 763
_journal_page_last 777
_journal_paper_doi 10.3762/bjoc.16.70
_journal_volume 16
_journal_year 2020
_chemical_formula_moiety 'C18 H21 Si'
_chemical_formula_sum 'C18 H21 Si'
_chemical_formula_weight 265.44
_chemical_name_systematic 9-[(Triisopropylsilyl)ethynyl]-10-[(trimethylsilyl)ethynyl]-triptycene
_space_group_crystal_system triclinic
_space_group_IT_number 2
_space_group_name_Hall '-P 1'
_space_group_name_H-M_alt 'P -1'
_atom_sites_solution_hydrogens geom
_atom_sites_solution_primary dual
_audit_creation_date 2019-07-17
_audit_creation_method
;
Olex2 1.2
(compiled 2018.05.29 svn.r3508 for OlexSys, GUI svn.r5506)
;
_cell_angle_alpha 90.244(2)
_cell_angle_beta 93.352(2)
_cell_angle_gamma 98.157(2)
_cell_formula_units_Z 4
_cell_length_a 10.9626(4)
_cell_length_b 11.8640(4)
_cell_length_c 12.8821(5)
_cell_measurement_reflns_used 9987
_cell_measurement_temperature 100(2)
_cell_measurement_theta_max 66.81
_cell_measurement_theta_min 3.44
_cell_volume 1655.53(10)
_computing_cell_refinement 'SAINT v8.37A (Bruker, 2015)'
_computing_data_collection 'APEX 3 (Bruker, 2016) '
_computing_data_reduction 'SAINT v8.37A (Bruker, 2015)'
_computing_molecular_graphics 'Olex2 (Dolomanov et al., 2009)'
_computing_publication_material 'Olex2 (Dolomanov et al., 2009)'
_computing_structure_refinement 'XL (Sheldrick, 2008)'
_computing_structure_solution 'XT (Sheldrick, 2015)'
_diffrn_ambient_temperature 100(2)
_diffrn_detector 'Bruker APEX2 area detector'
_diffrn_detector_area_resol_mean 7.9
_diffrn_detector_type 'CCD area detector'
_diffrn_measured_fraction_theta_full 0.984
_diffrn_measured_fraction_theta_max 0.984
_diffrn_measurement_device 'three-circle diffractometer'
_diffrn_measurement_device_type 'Bruker SMART APEX2 area detector'
_diffrn_measurement_method '\w and \f scans'
_diffrn_radiation_monochromator graphite
_diffrn_radiation_probe x-ray
_diffrn_radiation_type CuK\a
_diffrn_radiation_wavelength 1.54178
_diffrn_reflns_av_R_equivalents 0.0696
_diffrn_reflns_av_unetI/netI 0.0442
_diffrn_reflns_Laue_measured_fraction_full 0.984
_diffrn_reflns_Laue_measured_fraction_max 0.984
_diffrn_reflns_limit_h_max 12
_diffrn_reflns_limit_h_min -12
_diffrn_reflns_limit_k_max 14
_diffrn_reflns_limit_k_min -14
_diffrn_reflns_limit_l_max 15
_diffrn_reflns_limit_l_min -15
_diffrn_reflns_number 36162
_diffrn_reflns_point_group_measured_fraction_full 0.984
_diffrn_reflns_point_group_measured_fraction_max 0.984
_diffrn_reflns_theta_full 66.908
_diffrn_reflns_theta_max 66.907
_diffrn_reflns_theta_min 3.437
_diffrn_source 'microfocus sealed X-ray tube'
_diffrn_source_type 'Incoatec I\ms'
_diffrn_standards_number 0
_exptl_absorpt_coefficient_mu 1.112
_exptl_absorpt_correction_T_max 0.7528
_exptl_absorpt_correction_T_min 0.5879
_exptl_absorpt_correction_type multi-scan
_exptl_absorpt_process_details
'SADABS-2016/2 (Bruker,2016/2) was used for absorption correction. wR2(int) was 0.1167 before and 0.0887 after correction. The Ratio of minimum to maximum transmission is 0.7810. The \l/2 correction factor is Not present.'
_exptl_crystal_colour white
_exptl_crystal_colour_primary white
_exptl_crystal_density_diffrn 1.065
_exptl_crystal_density_method 'not measured'
_exptl_crystal_description Needle
_exptl_crystal_F_000 572
_exptl_crystal_size_max 0.3
_exptl_crystal_size_mid 0.15
_exptl_crystal_size_min 0.15
_refine_diff_density_max 0.941
_refine_diff_density_min -0.446
_refine_diff_density_rms 0.065
_refine_ls_extinction_method none
_refine_ls_goodness_of_fit_ref 1.058
_refine_ls_hydrogen_treatment constr
_refine_ls_matrix_type full
_refine_ls_number_parameters 403
_refine_ls_number_reflns 5788
_refine_ls_number_restraints 6
_refine_ls_restrained_S_all 1.058
_refine_ls_R_factor_all 0.0972
_refine_ls_R_factor_gt 0.0808
_refine_ls_shift/su_max 0.001
_refine_ls_shift/su_mean 0.000
_refine_ls_structure_factor_coef Fsqd
_refine_ls_weighting_details 'w=1/[\s^2^(Fo^2^)+(0.1461P)^2^+1.0999P] where P=(Fo^2^+2Fc^2^)/3'
_refine_ls_weighting_scheme calc
_refine_ls_wR_factor_gt 0.2360
_refine_ls_wR_factor_ref 0.2531
_reflns_Friedel_coverage 0.000
_reflns_number_gt 4397
_reflns_number_total 5788
_reflns_threshold_expression 'I > 2\s(I)'
_cod_data_source_file 1860-5397-16-70-S2.cif
_cod_data_source_block kjf276
_cod_depositor_comments 'Adding full bibliography for 4038273--4038274.cif.'
_cod_database_code 4038274
_shelx_shelxl_version_number 2014/7
_shelx_space_group_comment
;
The symmetry employed for this shelxl refinement is uniquely defined
by the following loop, which should always be used as a source of
symmetry information in preference to the above space-group names.
They are only intended as comments.
;
_shelx_estimated_absorpt_t_max 0.851
_shelx_estimated_absorpt_t_min 0.731
_olex2_refinement_description
;
1. Fixed Uiso
 At 1.2 times of:
  All C(H) groups, All C(H,H) groups
 At 1.5 times of:
  All C(H,H,H) groups
2. Uiso/Uaniso restraints and constraints
C9A \\sim C4A: within 2A with sigma of 0.001 and sigma for terminal atoms of
0.002
3. Others
 Sof(C30B)=Sof(H30D)=Sof(H30E)=Sof(H30F)=Sof(C31B)=Sof(H31D)=Sof(H31E)=
 Sof(H31F)=Sof(C32B)=Sof(H32D)=Sof(H32E)=Sof(H32F)=1-FVAR(1)
 Sof(C30)=Sof(H30A)=Sof(H30B)=Sof(H30C)=Sof(C31)=Sof(H31A)=Sof(H31B)=Sof(H31C)=
 Sof(C32)=Sof(H32A)=Sof(H32B)=Sof(H32C)=FVAR(1)
 Fixed Sof: H22A(0.5) H22(0.5) C24(0.5) H24A(0.5) H24B(0.5) H24C(0.5)
 C24B(0.5) H24D(0.5) H24E(0.5) H24F(0.5) H25A(0.5) H25(0.5) C26(0.5) H26A(0.5)
 H26B(0.5) H26C(0.5) C26B(0.5) H26D(0.5) H26E(0.5) H26F(0.5)
4.a Ternary CH refined with riding coordinates:
 C19(H19), C22(H22A), C22(H22), C25(H25A), C25(H25)
4.b Aromatic/amide H refined with riding coordinates:
 C1(H1), C2(H2), C3(H3), C4(H4), C5(H5), C6(H6), C7(H7), C8(H8), C13(H13),
 C14(H14), C15(H15), C16(H16)
4.c Idealised Me refined as rotating group:
 C20(H20A,H20B,H20C), C21(H21A,H21B,H21C), C23(H23A,H23B,H23C), C24(H24A,H24B,
 H24C), C24B(H24D,H24E,H24F), C26(H26A,H26B,H26C), C26B(H26D,H26E,H26F),
 C27(H27A,H27B,H27C), C30(H30A,H30B,H30C), C30B(H30D,H30E,H30F), C31(H31A,H31B,
 H31C), C31B(H31D,H31E,H31F), C32(H32A,H32B,H32C), C32B(H32D,H32E,H32F)
;
_olex2_submission_original_sample_id GML-237
_olex2_submission_special_instructions 'No special instructions were received'

loop_
_space_group_symop_operation_xyz
'x, y, z'
'-x, -y, -z'

loop_
_atom_site_label
_atom_site_type_symbol
_atom_site_fract_x
_atom_site_fract_y
_atom_site_fract_z
_atom_site_U_iso_or_equiv
_atom_site_adp_type
_atom_site_occupancy
_atom_site_site_symmetry_order
_atom_site_calc_flag
_atom_site_refinement_flags_posn
_atom_site_refinement_flags_adp
_atom_site_refinement_flags_occupancy
_atom_site_disorder_assembly
_atom_site_disorder_group
C1 C 0.8445(3) 0.1869(3) 0.6248(3) 0.0553(8) Uani 1 1 d . . . . .
H1 H 0.8888 0.1935 0.5634 0.066 Uiso 1 1 calc R . . . .
Si2 Si 0.31720(10) 0.22711(10) 0.98774(9) 0.0697(4) Uani 1 1 d . . . . .
C2 C 0.8955(4) 0.1440(3) 0.7148(3) 0.0628(10) Uani 1 1 d . . . . .
H2 H 0.9754 0.1217 0.7153 0.075 Uiso 1 1 calc R . . . .
Si1 Si 0.88794(9) 0.33467(8) 0.25303(8) 0.0577(3) Uani 1 1 d . . . . .
C3 C 0.8310(4) 0.1336(3) 0.8025(3) 0.0659(11) Uani 1 1 d . . . . .
H3 H 0.8665 0.1033 0.8634 0.079 Uiso 1 1 calc R . . . .
C4 C 0.7125(4) 0.1671(3) 0.8046(3) 0.0591(9) Uani 1 1 d . . . . .
H4 H 0.6681 0.1600 0.8659 0.071 Uiso 1 1 calc R . . . .
C4A C 0.6631(3) 0.2106(2) 0.7146(3) 0.0506(6) Uani 1 1 d . U . . .
C5 C 0.5348(3) 0.4731(3) 0.7100(3) 0.0498(8) Uani 1 1 d . . . . .
H5 H 0.4896 0.4670 0.7710 0.060 Uiso 1 1 calc R . . . .
C6 C 0.5697(3) 0.5790(2) 0.6659(3) 0.0519(8) Uani 1 1 d . . . . .
H6 H 0.5488 0.6457 0.6973 0.062 Uiso 1 1 calc R . . . .
C7 C 0.6346(3) 0.5877(2) 0.5767(3) 0.0473(7) Uani 1 1 d . . . . .
H7 H 0.6575 0.6603 0.5471 0.057 Uiso 1 1 calc R . . . .
C8 C 0.6668(3) 0.4906(2) 0.5298(3) 0.0455(7) Uani 1 1 d . . . . .
H8 H 0.7116 0.4965 0.4687 0.055 Uiso 1 1 calc R . . . .
C8A C 0.6321(3) 0.3855(2) 0.5739(2) 0.0438(7) Uani 1 1 d . . . . .
C9 C 0.6607(3) 0.2701(2) 0.5326(3) 0.0457(7) Uani 1 1 d . . . . .
C9A C 0.7288(3) 0.2200(2) 0.6254(3) 0.0498(6) Uani 1 1 d . U . . .
C10 C 0.5360(3) 0.2534(2) 0.7021(3) 0.0481(7) Uani 1 1 d . . . . .
C10A C 0.5669(3) 0.3769(2) 0.6637(2) 0.0461(7) Uani 1 1 d . . . . .
C11 C 0.4682(3) 0.1866(2) 0.6080(3) 0.0462(7) Uani 1 1 d . . . . .
C12 C 0.5338(3) 0.1947(2) 0.5191(3) 0.0443(7) Uani 1 1 d . . . . .
C13 C 0.4856(3) 0.1388(2) 0.4276(3) 0.0464(7) Uani 1 1 d . . . . .
H13 H 0.5314 0.1434 0.3671 0.056 Uiso 1 1 calc R . . . .
C14 C 0.3674(3) 0.0751(2) 0.4271(3) 0.0499(8) Uani 1 1 d . . . . .
H14 H 0.3325 0.0364 0.3653 0.060 Uiso 1 1 calc R . . . .
C15 C 0.3016(3) 0.0681(3) 0.5152(3) 0.0524(8) Uani 1 1 d . . . . .
H15 H 0.2214 0.0253 0.5134 0.063 Uiso 1 1 calc R . . . .
C16 C 0.3515(3) 0.1235(2) 0.6073(3) 0.0504(8) Uani 1 1 d . . . . .
H16 H 0.3064 0.1179 0.6683 0.061 Uiso 1 1 calc R . . . .
C17 C 0.7299(3) 0.2813(2) 0.4396(3) 0.0487(8) Uani 1 1 d . . . . .
C18 C 0.7897(3) 0.2949(3) 0.3633(3) 0.0545(8) Uani 1 1 d . . . . .
C19 C 0.9940(4) 0.2263(4) 0.2375(4) 0.0884(14) Uani 1 1 d . . . . .
H19 H 1.0537 0.2559 0.1849 0.106 Uiso 1 1 calc R . . . .
C20 C 0.9271(6) 0.1132(5) 0.1972(6) 0.121(2) Uani 1 1 d . . . . .
H20A H 0.8671 0.0821 0.2468 0.182 Uiso 1 1 calc GR . . . .
H20B H 0.9868 0.0603 0.1886 0.182 Uiso 1 1 calc GR . . . .
H20C H 0.8840 0.1240 0.1299 0.182 Uiso 1 1 calc GR . . . .
C21 C 1.0678(5) 0.2111(7) 0.3376(6) 0.135(3) Uani 1 1 d . . . . .
H21A H 1.0204 0.1547 0.3804 0.203 Uiso 1 1 calc GR . . . .
H21B H 1.0853 0.2840 0.3755 0.203 Uiso 1 1 calc GR . . . .
H21C H 1.1456 0.1849 0.3220 0.203 Uiso 1 1 calc GR . . . .
C22 C 0.9728(5) 0.4805(4) 0.2868(3) 0.0830(14) Uani 1 1 d . . . . .
H22A H 0.9161 0.5362 0.2647 0.100 Uiso 0.5 1 calc R . P A 2
H22 H 0.9997 0.4798 0.3622 0.100 Uiso 0.5 1 calc R . P B 1
C23 C 1.0895(5) 0.5102(4) 0.2275(4) 0.0874(14) Uani 1 1 d . . . . .
H23A H 1.1489 0.4588 0.2483 0.131 Uiso 1 1 calc GR . . . .
H23B H 1.1260 0.5890 0.2436 0.131 Uiso 1 1 calc GR . . . .
H23C H 1.0684 0.5017 0.1526 0.131 Uiso 1 1 calc GR . . . .
C24 C 0.8672(9) 0.5762(7) 0.2735(8) 0.080(2) Uani 0.5 1 d . . P C 1
H24A H 0.8992 0.6462 0.3127 0.120 Uiso 0.5 1 calc GR . P C 1
H24B H 0.7887 0.5424 0.3004 0.120 Uiso 0.5 1 calc GR . P C 1
H24C H 0.8542 0.5941 0.1998 0.120 Uiso 0.5 1 calc GR . P C 1
C24B C 1.0054(9) 0.5017(8) 0.3959(7) 0.088(3) Uani 0.5 1 d . . P C 2
H24D H 1.0637 0.4508 0.4203 0.131 Uiso 0.5 1 calc GR . P C 2
H24E H 0.9309 0.4877 0.4351 0.131 Uiso 0.5 1 calc GR . P C 2
H24F H 1.0437 0.5810 0.4064 0.131 Uiso 0.5 1 calc GR . P C 2
C25 C 0.7815(4) 0.3389(4) 0.1319(3) 0.0684(10) Uani 1 1 d . . . . .
H25A H 0.7373 0.2595 0.1218 0.082 Uiso 0.5 1 calc R . P D 2
H25 H 0.7400 0.4074 0.1429 0.082 Uiso 0.5 1 calc R . P E 1
C26 C 0.6747(8) 0.2394(12) 0.1234(8) 0.106(4) Uani 0.5 1 d . . P F 1
H26A H 0.6294 0.2414 0.0557 0.159 Uiso 0.5 1 calc GR . P F 1
H26B H 0.6187 0.2464 0.1789 0.159 Uiso 0.5 1 calc GR . P F 1
H26C H 0.7079 0.1672 0.1302 0.159 Uiso 0.5 1 calc GR . P F 1
C26B C 0.6840(9) 0.4107(10) 0.1505(8) 0.090(3) Uani 0.5 1 d . . P F 2
H26D H 0.6411 0.3839 0.2124 0.135 Uiso 0.5 1 calc GR . P F 2
H26E H 0.6247 0.4053 0.0901 0.135 Uiso 0.5 1 calc GR . P F 2
H26F H 0.7218 0.4901 0.1613 0.135 Uiso 0.5 1 calc GR . P F 2
C27 C 0.8498(5) 0.3651(5) 0.0340(4) 0.0873(14) Uani 1 1 d . . . . .
H27A H 0.9053 0.3085 0.0243 0.131 Uiso 1 1 calc GR . . . .
H27B H 0.8980 0.4412 0.0403 0.131 Uiso 1 1 calc GR . . . .
H27C H 0.7902 0.3625 -0.0260 0.131 Uiso 1 1 calc GR . . . .
C28 C 0.4677(3) 0.2441(3) 0.7955(3) 0.0522(8) Uani 1 1 d . . . . .
C29 C 0.4093(4) 0.2369(3) 0.8727(3) 0.0595(9) Uani 1 1 d . . . . .
C30 C 0.1505(11) 0.211(2) 0.9259(13) 0.095(5) Uani 0.455(17) 1 d . . P G 1
H30A H 0.0922 0.1847 0.9786 0.142 Uiso 0.455(17) 1 calc GR . P G 1
H30B H 0.1417 0.1547 0.8688 0.142 Uiso 0.455(17) 1 calc GR . P G 1
H30C H 0.1331 0.2842 0.8990 0.142 Uiso 0.455(17) 1 calc GR . P G 1
C30B C 0.1620(15) 0.1538(16) 0.9665(13) 0.112(5) Uani 0.545(17) 1 d . . P G 2
H30D H 0.1163 0.1948 0.9150 0.168 Uiso 0.545(17) 1 calc GR . P G 2
H30E H 0.1206 0.1504 1.0321 0.168 Uiso 0.545(17) 1 calc GR . P G 2
H30F H 0.1645 0.0763 0.9410 0.168 Uiso 0.545(17) 1 calc GR . P G 2
C31 C 0.3449(13) 0.0938(10) 1.0509(10) 0.084(4) Uani 0.455(17) 1 d . . P G 1
H31A H 0.4335 0.0960 1.0680 0.126 Uiso 0.455(17) 1 calc GR . P G 1
H31B H 0.3157 0.0294 1.0036 0.126 Uiso 0.455(17) 1 calc GR . P G 1
H31C H 0.3004 0.0848 1.1148 0.126 Uiso 0.455(17) 1 calc GR . P G 1
C31B C 0.4020(12) 0.1532(12) 1.0993(9) 0.103(4) Uani 0.545(17) 1 d . . P G 2
H31D H 0.4178 0.0785 1.0751 0.155 Uiso 0.545(17) 1 calc GR . P G 2
H31E H 0.3504 0.1436 1.1591 0.155 Uiso 0.545(17) 1 calc GR . P G 2
H31F H 0.4806 0.2004 1.1199 0.155 Uiso 0.545(17) 1 calc GR . P G 2
C32 C 0.359(2) 0.3506(16) 1.0593(15) 0.085(4) Uani 0.455(17) 1 d . . P G 1
H32A H 0.3461 0.4161 1.0161 0.128 Uiso 0.455(17) 1 calc GR . P G 1
H32B H 0.4466 0.3568 1.0828 0.128 Uiso 0.455(17) 1 calc GR . P G 1
H32C H 0.3089 0.3492 1.1198 0.128 Uiso 0.455(17) 1 calc GR . P G 1
C32B C 0.3137(15) 0.3801(15) 1.0446(12) 0.086(4) Uani 0.545(17) 1 d . . P G 2
H32D H 0.2474 0.4143 1.0079 0.128 Uiso 0.545(17) 1 calc GR . P G 2
H32E H 0.3931 0.4275 1.0354 0.128 Uiso 0.545(17) 1 calc GR . P G 2
H32F H 0.2989 0.3751 1.1188 0.128 Uiso 0.545(17) 1 calc GR . P G 2

loop_
_atom_site_aniso_label
_atom_site_aniso_U_11
_atom_site_aniso_U_22
_atom_site_aniso_U_33
_atom_site_aniso_U_23
_atom_site_aniso_U_13
_atom_site_aniso_U_12
C1 0.0497(19) 0.0357(15) 0.077(2) 0.0020(14) -0.0093(16) -0.0016(13)
Si2 0.0596(7) 0.0725(7) 0.0734(7) 0.0124(5) 0.0058(5) -0.0033(5)
C2 0.052(2) 0.0458(18) 0.087(3) 0.0052(17) -0.0117(19) 0.0011(14)
Si1 0.0543(6) 0.0477(5) 0.0672(6) -0.0071(4) 0.0063(4) -0.0067(4)
C3 0.068(2) 0.0441(18) 0.080(3) 0.0127(17) -0.025(2) 0.0019(16)
C4 0.066(2) 0.0398(16) 0.067(2) 0.0067(15) -0.0131(17) -0.0027(14)
C4A 0.0530(15) 0.0282(11) 0.0665(15) 0.0028(10) -0.0122(11) -0.0022(10)
C5 0.0551(19) 0.0379(15) 0.0538(18) -0.0012(13) -0.0047(14) 0.0010(13)
C6 0.058(2) 0.0307(14) 0.065(2) -0.0037(13) -0.0073(16) 0.0043(13)
C7 0.0463(17) 0.0286(14) 0.064(2) 0.0024(12) -0.0068(14) -0.0010(11)
C8 0.0399(16) 0.0325(14) 0.0611(19) 0.0016(12) -0.0050(13) -0.0020(11)
C8A 0.0420(16) 0.0284(13) 0.0581(18) -0.0012(12) -0.0082(13) -0.0002(11)
C9 0.0439(17) 0.0280(13) 0.0629(19) 0.0017(12) -0.0063(14) 0.0011(11)
C9A 0.0519(15) 0.0276(11) 0.0661(15) 0.0024(10) -0.0112(11) -0.0018(10)
C10 0.0503(18) 0.0334(15) 0.0574(19) 0.0032(13) -0.0046(14) -0.0021(12)
C10A 0.0482(17) 0.0306(14) 0.0556(18) 0.0023(12) -0.0100(14) -0.0026(12)
C11 0.0503(18) 0.0265(13) 0.0594(19) 0.0011(12) -0.0050(14) 0.0003(11)
C12 0.0429(17) 0.0261(13) 0.0618(19) 0.0029(12) -0.0050(14) 0.0011(11)
C13 0.0495(17) 0.0263(13) 0.0619(19) -0.0018(12) -0.0044(14) 0.0035(11)
C14 0.0512(18) 0.0279(14) 0.068(2) -0.0040(13) -0.0103(15) 0.0022(12)
C15 0.0450(18) 0.0337(15) 0.075(2) 0.0013(14) -0.0039(15) -0.0041(12)
C16 0.0485(18) 0.0341(15) 0.066(2) 0.0046(13) 0.0006(15) -0.0038(12)
C17 0.0497(18) 0.0306(14) 0.063(2) -0.0004(13) -0.0029(15) -0.0014(12)
C18 0.053(2) 0.0375(16) 0.070(2) -0.0033(14) -0.0024(17) -0.0018(13)
C19 0.065(3) 0.084(3) 0.117(4) 0.023(3) 0.007(3) 0.014(2)
C20 0.124(5) 0.068(3) 0.181(6) 0.005(3) 0.018(5) 0.041(3)
C21 0.073(4) 0.178(7) 0.152(6) 0.067(5) -0.017(4) 0.021(4)
C22 0.101(3) 0.067(3) 0.069(3) -0.006(2) 0.011(2) -0.030(2)
C23 0.090(3) 0.084(3) 0.074(3) 0.002(2) 0.004(2) -0.037(2)
C24 0.093(6) 0.050(4) 0.096(6) -0.006(4) 0.022(5) -0.001(4)
C24B 0.077(6) 0.086(6) 0.089(6) -0.033(5) 0.035(5) -0.036(5)
C25 0.070(3) 0.068(2) 0.069(2) -0.0020(18) 0.0120(19) 0.0109(19)
C26 0.049(5) 0.187(12) 0.074(6) -0.004(7) -0.007(4) -0.007(6)
C26B 0.073(6) 0.111(8) 0.089(6) 0.024(6) 0.016(5) 0.023(5)
C27 0.080(3) 0.110(4) 0.069(3) -0.010(2) 0.006(2) -0.001(3)
C28 0.057(2) 0.0387(16) 0.057(2) 0.0054(14) -0.0064(16) -0.0010(13)
C29 0.063(2) 0.0447(18) 0.067(2) 0.0059(16) -0.0099(18) -0.0004(15)
C30 0.045(6) 0.159(16) 0.078(9) -0.035(9) -0.004(6) 0.012(7)
C30B 0.106(10) 0.131(13) 0.088(9) -0.010(8) -0.003(7) -0.013(8)
C31 0.102(9) 0.070(7) 0.072(7) 0.018(5) 0.007(6) -0.015(6)
C31B 0.122(9) 0.109(9) 0.071(6) 0.024(6) 0.001(6) -0.004(7)
C32 0.115(15) 0.079(9) 0.067(8) -0.003(6) 0.007(9) 0.029(8)
C32B 0.092(10) 0.100(11) 0.065(7) -0.012(7) -0.002(6) 0.016(6)

loop_
_atom_type_symbol
_atom_type_description
_atom_type_scat_dispersion_real
_atom_type_scat_dispersion_imag
_atom_type_scat_source
C C 0.0181 0.0091 'International Tables Vol C Tables 4.2.6.8 and 6.1.1.4'
H H 0.0000 0.0000 'International Tables Vol C Tables 4.2.6.8 and 6.1.1.4'
Si Si 0.2541 0.3302 'International Tables Vol C Tables 4.2.6.8 and 6.1.1.4'

loop_
_geom_angle_atom_site_label_1
_geom_angle_atom_site_label_2
_geom_angle_atom_site_label_3
_geom_angle
_geom_angle_site_symmetry_1
_geom_angle_site_symmetry_3
_geom_angle_publ_flag
C2 C1 H1 120.3 . . ?
C9A C1 H1 120.3 . . ?
C9A C1 C2 119.3(4) . . ?
C29 Si2 C30 102.1(5) . . ?
C29 Si2 C31 105.4(4) . . ?
C29 Si2 C31B 109.5(4) . . ?
C29 Si2 C32B 109.6(6) . . ?
C30B Si2 C29 115.0(5) . . ?
C30B Si2 C31B 109.1(6) . . ?
C30B Si2 C32B 109.9(7) . . ?
C31 Si2 C30 109.7(7) . . ?
C31B Si2 C32B 103.1(6) . . ?
C32 Si2 C29 107.6(8) . . ?
C32 Si2 C30 113.9(8) . . ?
C32 Si2 C31 116.8(7) . . ?
C1 C2 H2 119.9 . . ?
C3 C2 C1 120.2(4) . . ?
C3 C2 H2 119.9 . . ?
C18 Si1 C19 109.4(2) . . ?
C18 Si1 C22 105.52(17) . . ?
C18 Si1 C25 107.50(17) . . ?
C19 Si1 C22 112.8(2) . . ?
C19 Si1 C25 110.6(2) . . ?
C22 Si1 C25 110.9(2) . . ?
C2 C3 H3 119.4 . . ?
C2 C3 C4 121.3(3) . . ?
C4 C3 H3 119.4 . . ?
C3 C4 H4 121.0 . . ?
C4A C4 C3 118.0(4) . . ?
C4A C4 H4 121.0 . . ?
C4 C4A C9A 120.4(3) . . ?
C4 C4A C10 125.6(3) . . ?
C9A C4A C10 114.0(3) . . ?
C6 C5 H5 120.5 . . ?
C10A C5 H5 120.5 . . ?
C10A C5 C6 119.0(3) . . ?
C5 C6 H6 119.7 . . ?
C7 C6 C5 120.5(3) . . ?
C7 C6 H6 119.7 . . ?
C6 C7 H7 119.8 . . ?
C6 C7 C8 120.4(3) . . ?
C8 C7 H7 119.8 . . ?
C7 C8 H8 120.6 . . ?
C8A C8 C7 118.9(3) . . ?
C8A C8 H8 120.6 . . ?
C8 C8A C9 125.6(3) . . ?
C8 C8A C10A 120.6(3) . . ?
C10A C8A C9 113.9(2) . . ?
C9A C9 C8A 104.3(2) . . ?
C9A C9 C12 105.4(2) . . ?
C12 C9 C8A 104.8(2) . . ?
C17 C9 C8A 112.9(2) . . ?
C17 C9 C9A 113.7(3) . . ?
C17 C9 C12 114.7(3) . . ?
C1 C9A C4A 120.8(3) . . ?
C1 C9A C9 125.5(3) . . ?
C4A C9A C9 113.7(3) . . ?
C10A C10 C4A 104.1(2) . . ?
C11 C10 C4A 105.1(3) . . ?
C11 C10 C10A 104.9(2) . . ?
C28 C10 C4A 113.9(3) . . ?
C28 C10 C10A 113.7(3) . . ?
C28 C10 C11 114.0(3) . . ?
C5 C10A C8A 120.6(3) . . ?
C5 C10A C10 125.8(3) . . ?
C8A C10A C10 113.6(3) . . ?
C12 C11 C10 114.0(3) . . ?
C12 C11 C16 120.6(3) . . ?
C16 C11 C10 125.4(3) . . ?
C11 C12 C9 113.9(3) . . ?
C11 C12 C13 121.1(3) . . ?
C13 C12 C9 125.0(3) . . ?
C12 C13 H13 120.9 . . ?
C12 C13 C14 118.2(3) . . ?
C14 C13 H13 120.9 . . ?
C13 C14 H14 119.6 . . ?
C15 C14 C13 120.7(3) . . ?
C15 C14 H14 119.6 . . ?
C14 C15 H15 119.7 . . ?
C14 C15 C16 120.7(3) . . ?
C16 C15 H15 119.7 . . ?
C11 C16 C15 118.7(3) . . ?
C11 C16 H16 120.6 . . ?
C15 C16 H16 120.6 . . ?
C18 C17 C9 177.4(3) . . ?
C17 C18 Si1 172.6(3) . . ?
Si1 C19 H19 107.4 . . ?
C20 C19 Si1 112.7(4) . . ?
C20 C19 H19 107.4 . . ?
C21 C19 Si1 111.3(5) . . ?
C21 C19 H19 107.4 . . ?
C21 C19 C20 110.6(5) . . ?
C19 C20 H20A 109.5 . . ?
C19 C20 H20B 109.5 . . ?
C19 C20 H20C 109.5 . . ?
H20A C20 H20B 109.5 . . ?
H20A C20 H20C 109.5 . . ?
H20B C20 H20C 109.5 . . ?
C19 C21 H21A 109.5 . . ?
C19 C21 H21B 109.5 . . ?
C19 C21 H21C 109.5 . . ?
H21A C21 H21B 109.5 . . ?
H21A C21 H21C 109.5 . . ?
H21B C21 H21C 109.5 . . ?
Si1 C22 H22A 106.7 . . ?
Si1 C22 H22 106.8 . . ?
C23 C22 Si1 113.0(3) . . ?
C23 C22 H22A 106.7 . . ?
C23 C22 H22 106.8 . . ?
C23 C22 C24 115.3(5) . . ?
C24 C22 Si1 107.6(4) . . ?
C24 C22 H22 106.8 . . ?
C24B C22 Si1 115.4(4) . . ?
C24B C22 H22A 106.7 . . ?
C24B C22 C23 108.0(5) . . ?
C22 C23 H23A 109.5 . . ?
C22 C23 H23B 109.5 . . ?
C22 C23 H23C 109.5 . . ?
H23A C23 H23B 109.5 . . ?
H23A C23 H23C 109.5 . . ?
H23B C23 H23C 109.5 . . ?
C22 C24 H24A 109.5 . . ?
C22 C24 H24B 109.5 . . ?
C22 C24 H24C 109.5 . . ?
H24A C24 H24B 109.5 . . ?
H24A C24 H24C 109.5 . . ?
H24B C24 H24C 109.5 . . ?
C22 C24B H24D 109.5 . . ?
C22 C24B H24E 109.5 . . ?
C22 C24B H24F 109.5 . . ?
H24D C24B H24E 109.5 . . ?
H24D C24B H24F 109.5 . . ?
H24E C24B H24F 109.5 . . ?
Si1 C25 H25A 105.5 . . ?
Si1 C25 H25 104.1 . . ?
C26 C25 Si1 113.6(5) . . ?
C26 C25 H25 104.1 . . ?
C26B C25 Si1 110.5(5) . . ?
C26B C25 H25A 105.5 . . ?
C26B C25 C27 115.4(5) . . ?
C27 C25 Si1 113.4(3) . . ?
C27 C25 H25A 105.5 . . ?
C27 C25 H25 104.1 . . ?
C27 C25 C26 115.9(5) . . ?
C25 C26 H26A 109.5 . . ?
C25 C26 H26B 109.5 . . ?
C25 C26 H26C 109.5 . . ?
H26A C26 H26B 109.5 . . ?
H26A C26 H26C 109.5 . . ?
H26B C26 H26C 109.5 . . ?
C25 C26B H26D 109.5 . . ?
C25 C26B H26E 109.5 . . ?
C25 C26B H26F 109.5 . . ?
H26D C26B H26E 109.5 . . ?
H26D C26B H26F 109.5 . . ?
H26E C26B H26F 109.5 . . ?
C25 C27 H27A 109.5 . . ?
C25 C27 H27B 109.5 . . ?
C25 C27 H27C 109.5 . . ?
H27A C27 H27B 109.5 . . ?
H27A C27 H27C 109.5 . . ?
H27B C27 H27C 109.5 . . ?
C29 C28 C10 179.0(4) . . ?
C28 C29 Si2 178.5(3) . . ?
Si2 C30 H30A 109.5 . . ?
Si2 C30 H30B 109.5 . . ?
Si2 C30 H30C 109.5 . . ?
H30A C30 H30B 109.5 . . ?
H30A C30 H30C 109.5 . . ?
H30B C30 H30C 109.5 . . ?
Si2 C30B H30D 109.5 . . ?
Si2 C30B H30E 109.5 . . ?
Si2 C30B H30F 109.5 . . ?
H30D C30B H30E 109.5 . . ?
H30D C30B H30F 109.5 . . ?
H30E C30B H30F 109.5 . . ?
Si2 C31 H31A 109.5 . . ?
Si2 C31 H31B 109.5 . . ?
Si2 C31 H31C 109.5 . . ?
H31A C31 H31B 109.5 . . ?
H31A C31 H31C 109.5 . . ?
H31B C31 H31C 109.5 . . ?
Si2 C31B H31D 109.5 . . ?
Si2 C31B H31E 109.5 . . ?
Si2 C31B H31F 109.5 . . ?
H31D C31B H31E 109.5 . . ?
H31D C31B H31F 109.5 . . ?
H31E C31B H31F 109.5 . . ?
Si2 C32 H32A 109.5 . . ?
Si2 C32 H32B 109.5 . . ?
Si2 C32 H32C 109.5 . . ?
H32A C32 H32B 109.5 . . ?
H32A C32 H32C 109.5 . . ?
H32B C32 H32C 109.5 . . ?
Si2 C32B H32D 109.5 . . ?
Si2 C32B H32E 109.5 . . ?
Si2 C32B H32F 109.5 . . ?
H32D C32B H32E 109.5 . . ?
H32D C32B H32F 109.5 . . ?
H32E C32B H32F 109.5 . . ?

loop_
_geom_bond_atom_site_label_1
_geom_bond_atom_site_label_2
_geom_bond_distance
_geom_bond_site_symmetry_2
_geom_bond_publ_flag
C1 H1 0.9500 . ?
C1 C2 1.387(5) . ?
C1 C9A 1.381(5) . ?
Si2 C29 1.837(4) . ?
Si2 C30 1.934(12) . ?
Si2 C30B 1.803(15) . ?
Si2 C31 1.837(10) . ?
Si2 C31B 1.945(10) . ?
Si2 C32 1.719(19) . ?
Si2 C32B 1.961(17) . ?
C2 H2 0.9500 . ?
C2 C3 1.364(6) . ?
Si1 C18 1.855(4) . ?
Si1 C19 1.869(5) . ?
Si1 C22 1.881(4) . ?
Si1 C25 1.898(4) . ?
C3 H3 0.9500 . ?
C3 C4 1.413(6) . ?
C4 H4 0.9500 . ?
C4 C4A 1.383(5) . ?
C4A C9A 1.389(5) . ?
C4A C10 1.549(5) . ?
C5 H5 0.9500 . ?
C5 C6 1.394(4) . ?
C5 C10A 1.383(5) . ?
C6 H6 0.9500 . ?
C6 C7 1.383(5) . ?
C7 H7 0.9500 . ?
C7 C8 1.397(4) . ?
C8 H8 0.9500 . ?
C8 C8A 1.385(4) . ?
C8A C9 1.546(4) . ?
C8A C10A 1.391(5) . ?
C9 C9A 1.538(4) . ?
C9 C12 1.544(4) . ?
C9 C17 1.452(5) . ?
C10 C10A 1.546(4) . ?
C10 C11 1.539(4) . ?
C10 C28 1.451(5) . ?
C11 C12 1.384(5) . ?
C11 C16 1.388(4) . ?
C12 C13 1.388(4) . ?
C13 H13 0.9500 . ?
C13 C14 1.404(4) . ?
C14 H14 0.9500 . ?
C14 C15 1.377(5) . ?
C15 H15 0.9500 . ?
C15 C16 1.397(5) . ?
C16 H16 0.9500 . ?
C17 C18 1.212(5) . ?
C19 H19 1.0000 . ?
C19 C20 1.509(8) . ?
C19 C21 1.507(8) . ?
C20 H20A 0.9800 . ?
C20 H20B 0.9800 . ?
C20 H20C 0.9800 . ?
C21 H21A 0.9800 . ?
C21 H21B 0.9800 . ?
C21 H21C 0.9800 . ?
C22 H22A 1.0000 . ?
C22 H22 1.0000 . ?
C22 C23 1.527(6) . ?
C22 C24 1.735(11) . ?
C22 C24B 1.442(10) . ?
C23 H23A 0.9800 . ?
C23 H23B 0.9800 . ?
C23 H23C 0.9800 . ?
C24 H24A 0.9800 . ?
C24 H24B 0.9800 . ?
C24 H24C 0.9800 . ?
C24B H24D 0.9800 . ?
C24B H24E 0.9800 . ?
C24B H24F 0.9800 . ?
C25 H25A 1.0000 . ?
C25 H25 1.0000 . ?
C25 C26 1.539(11) . ?
C25 C26B 1.488(10) . ?
C25 C27 1.515(6) . ?
C26 H26A 0.9800 . ?
C26 H26B 0.9800 . ?
C26 H26C 0.9800 . ?
C26B H26D 0.9800 . ?
C26B H26E 0.9800 . ?
C26B H26F 0.9800 . ?
C27 H27A 0.9800 . ?
C27 H27B 0.9800 . ?
C27 H27C 0.9800 . ?
C28 C29 1.211(5) . ?
C30 H30A 0.9800 . ?
C30 H30B 0.9800 . ?
C30 H30C 0.9800 . ?
C30B H30D 0.9800 . ?
C30B H30E 0.9800 . ?
C30B H30F 0.9800 . ?
C31 H31A 0.9800 . ?
C31 H31B 0.9800 . ?
C31 H31C 0.9800 . ?
C31B H31D 0.9800 . ?
C31B H31E 0.9800 . ?
C31B H31F 0.9800 . ?
C32 H32A 0.9800 . ?
C32 H32B 0.9800 . ?
C32 H32C 0.9800 . ?
C32B H32D 0.9800 . ?
C32B H32E 0.9800 . ?
C32B H32F 0.9800 . ?

loop_
_geom_torsion_atom_site_label_1
_geom_torsion_atom_site_label_2
_geom_torsion_atom_site_label_3
_geom_torsion_atom_site_label_4
_geom_torsion
_geom_torsion_site_symmetry_1
_geom_torsion_site_symmetry_2
_geom_torsion_site_symmetry_3
_geom_torsion_site_symmetry_4
_geom_torsion_publ_flag
C1 C2 C3 C4 -0.7(5) . . . . ?
C2 C1 C9A C4A -0.2(5) . . . . ?
C2 C1 C9A C9 179.4(3) . . . . ?
C2 C3 C4 C4A 0.2(5) . . . . ?
C3 C4 C4A C9A 0.3(5) . . . . ?
C3 C4 C4A C10 -179.0(3) . . . . ?
C4 C4A C9A C1 -0.3(4) . . . . ?
C4 C4A C9A C9 -179.9(3) . . . . ?
C4 C4A C10 C10A 124.1(3) . . . . ?
C4 C4A C10 C11 -125.9(3) . . . . ?
C4 C4A C10 C28 -0.3(4) . . . . ?
C4A C10 C10A C5 -124.9(3) . . . . ?
C4A C10 C10A C8A 55.6(3) . . . . ?
C4A C10 C11 C12 -54.0(3) . . . . ?
C4A C10 C11 C16 126.6(3) . . . . ?
C5 C6 C7 C8 -0.4(5) . . . . ?
C6 C5 C10A C8A -0.6(5) . . . . ?
C6 C5 C10A C10 179.9(3) . . . . ?
C6 C7 C8 C8A 0.3(4) . . . . ?
C7 C8 C8A C9 -179.6(3) . . . . ?
C7 C8 C8A C10A -0.3(4) . . . . ?
C8 C8A C9 C9A 124.0(3) . . . . ?
C8 C8A C9 C12 -125.5(3) . . . . ?
C8 C8A C9 C17 0.0(4) . . . . ?
C8 C8A C10A C5 0.5(4) . . . . ?
C8 C8A C10A C10 -180.0(3) . . . . ?
C8A C9 C9A C1 -123.7(3) . . . . ?
C8A C9 C9A C4A 55.9(3) . . . . ?
C8A C9 C12 C11 -54.6(3) . . . . ?
C8A C9 C12 C13 125.2(3) . . . . ?
C9 C8A C10A C5 179.9(3) . . . . ?
C9 C8A C10A C10 -0.6(4) . . . . ?
C9 C12 C13 C14 -178.7(3) . . . . ?
C9A C1 C2 C3 0.7(5) . . . . ?
C9A C4A C10 C10A -55.2(3) . . . . ?
C9A C4A C10 C11 54.8(3) . . . . ?
C9A C4A C10 C28 -179.7(2) . . . . ?
C9A C9 C12 C11 55.2(3) . . . . ?
C9A C9 C12 C13 -125.0(3) . . . . ?
C10 C4A C9A C1 179.0(3) . . . . ?
C10 C4A C9A C9 -0.6(3) . . . . ?
C10 C11 C12 C9 -0.6(3) . . . . ?
C10 C11 C12 C13 179.6(3) . . . . ?
C10 C11 C16 C15 179.4(3) . . . . ?
C10A C5 C6 C7 0.5(5) . . . . ?
C10A C8A C9 C9A -55.4(3) . . . . ?
C10A C8A C9 C12 55.1(3) . . . . ?
C10A C8A C9 C17 -179.4(3) . . . . ?
C10A C10 C11 C12 55.5(3) . . . . ?
C10A C10 C11 C16 -123.9(3) . . . . ?
C11 C10 C10A C5 124.9(3) . . . . ?
C11 C10 C10A C8A -54.6(3) . . . . ?
C11 C12 C13 C14 1.1(4) . . . . ?
C12 C9 C9A C1 126.2(3) . . . . ?
C12 C9 C9A C4A -54.2(3) . . . . ?
C12 C11 C16 C15 0.1(4) . . . . ?
C12 C13 C14 C15 -0.3(4) . . . . ?
C13 C14 C15 C16 -0.6(5) . . . . ?
C14 C15 C16 C11 0.7(5) . . . . ?
C16 C11 C12 C9 178.8(3) . . . . ?
C16 C11 C12 C13 -1.0(4) . . . . ?
C17 C9 C9A C1 -0.2(4) . . . . ?
C17 C9 C9A C4A 179.3(2) . . . . ?
C17 C9 C12 C11 -178.9(2) . . . . ?
C17 C9 C12 C13 0.8(4) . . . . ?
C18 Si1 C19 C20 70.3(5) . . . . ?
C18 Si1 C19 C21 -54.6(4) . . . . ?
C18 Si1 C22 C23 159.3(3) . . . . ?
C18 Si1 C22 C24 -72.2(4) . . . . ?
C18 Si1 C22 C24B 34.4(6) . . . . ?
C18 Si1 C25 C26 -42.3(6) . . . . ?
C18 Si1 C25 C26B 51.4(5) . . . . ?
C18 Si1 C25 C27 -177.3(3) . . . . ?
C19 Si1 C22 C23 40.0(4) . . . . ?
C19 Si1 C22 C24 168.4(4) . . . . ?
C19 Si1 C22 C24B -85.0(6) . . . . ?
C19 Si1 C25 C26 77.0(6) . . . . ?
C19 Si1 C25 C26B 170.7(5) . . . . ?
C19 Si1 C25 C27 -58.0(4) . . . . ?
C22 Si1 C19 C20 -172.7(4) . . . . ?
C22 Si1 C19 C21 62.5(4) . . . . ?
C22 Si1 C25 C26 -157.2(6) . . . . ?
C22 Si1 C25 C26B -63.5(5) . . . . ?
C22 Si1 C25 C27 67.8(4) . . . . ?
C25 Si1 C19 C20 -47.9(5) . . . . ?
C25 Si1 C19 C21 -172.7(4) . . . . ?
C25 Si1 C22 C23 -84.6(4) . . . . ?
C25 Si1 C22 C24 43.9(4) . . . . ?
C25 Si1 C22 C24B 150.5(6) . . . . ?
C28 C10 C10A C5 -0.3(4) . . . . ?
C28 C10 C10A C8A -179.9(3) . . . . ?
C28 C10 C11 C12 -179.5(3) . . . . ?
C28 C10 C11 C16 1.2(4) . . . . ?
